data_4021991
loop_
_publ_author_name
'Maike V. Peters'
'Ragnar S. Stoll'
'Richard Goddard'
'Gernot Buth'
'Stefan Hecht'

_publ_section_title
;
 On the Illusive Nature of o-Formylazobenzenes: Exploiting the
 Nucleophilicity of the Azo Group for Cyclization to Indazole Derivatives
;
_journal_name_full 'Journal of Organic Chemistry'
_journal_page_first 7840
_journal_page_last 7845
_journal_paper_doi 10.1021/jo061288z
_journal_volume 71
_journal_year 2006
_chemical_compound_source hexane/diethylether
_chemical_formula_moiety 'C23 H22 N4'
_chemical_formula_sum 'C23 H22 N4'
_chemical_formula_weight 354.45
_chemical_name_systematic
; 
 2-phenyl-4-phenyldiazenyl-6-tert-butyl-indazole 
;
_space_group_IT_number 14
_symmetry_cell_setting monoclinic
_symmetry_space_group_name_Hall '-P 2yn'
_symmetry_space_group_name_H-M 'P 1 21/n 1'
_atom_sites_solution_hydrogens geom
_atom_sites_solution_primary direct
_atom_sites_solution_secondary difmap
_cell_angle_alpha 90.0
_cell_angle_beta 91.888(13)
_cell_angle_gamma 90.0
_cell_formula_units_Z 4
_cell_length_a 6.173(3)
_cell_length_b 15.424(8)
_cell_length_c 19.545(11)
_cell_measurement_reflns_used 925
_cell_measurement_temperature 100
_cell_measurement_theta_max 33.397
_cell_measurement_theta_min 3.789
_cell_volume 1859.9(18)
_computing_cell_refinement 'SMART software (Bruker AXS, 2003)'
_computing_data_collection 'SMART software (Bruker AXS, 2003)'
_computing_data_reduction 'SAINT software (v6.45A, Bruker AXS)'
_computing_molecular_graphics 'DIAMOND (Crystal Impact GbR, 1999)'
_computing_structure_refinement 'SHELXL-97 (Sheldrick, 1997)'
_computing_structure_solution 'SHELXS-97 (Sheldrick, 1990)'
_diffrn_ambient_temperature 100
_diffrn_measured_fraction_theta_full 0.955
_diffrn_measured_fraction_theta_max 0.955
_diffrn_measurement_device_type 'Bruker AXS APEX1'
_diffrn_measurement_method 'CCD \w-scans'
_diffrn_radiation_monochromator Si-111
_diffrn_radiation_source 'PX beamline, ANKA Karlsruhe'
_diffrn_radiation_type synchrotron
_diffrn_radiation_wavelength 0.80000
_diffrn_reflns_av_R_equivalents 0.0761
_diffrn_reflns_av_sigmaI/netI 0.0528
_diffrn_reflns_limit_h_max 8
_diffrn_reflns_limit_h_min -8
_diffrn_reflns_limit_k_max 21
_diffrn_reflns_limit_k_min -20
_diffrn_reflns_limit_l_max 13
_diffrn_reflns_limit_l_min -26
_diffrn_reflns_number 25454
_diffrn_reflns_theta_full 33.65
_diffrn_reflns_theta_max 33.65
_diffrn_reflns_theta_min 1.89
_diffrn_standards_decay_% 0.0
_diffrn_standards_number 0
_exptl_absorpt_coefficient_mu 0.077
_exptl_absorpt_correction_T_max 1.0
_exptl_absorpt_correction_T_min 0.392383
_exptl_absorpt_correction_type multi-scan
_exptl_absorpt_process_details 'SADABS, Bruker AXS (2004)'
_exptl_crystal_colour orange-red
_exptl_crystal_density_diffrn 1.266
_exptl_crystal_density_meas ?
_exptl_crystal_density_method none
_exptl_crystal_description prism
_exptl_crystal_F_000 752
_exptl_crystal_size_max 0.21
_exptl_crystal_size_mid 0.05
_exptl_crystal_size_min 0.02
_refine_diff_density_max 0.477
_refine_diff_density_min -0.472
_refine_diff_density_rms 0.066
_refine_ls_extinction_method none
_refine_ls_goodness_of_fit_ref 1.027
_refine_ls_hydrogen_treatment constr
_refine_ls_matrix_type full
_refine_ls_number_parameters 218
_refine_ls_number_reflns 4950
_refine_ls_number_restraints 0
_refine_ls_restrained_S_all 1.027
_refine_ls_R_factor_all 0.1015
_refine_ls_R_factor_gt 0.0799
_refine_ls_shift/su_max 0.000
_refine_ls_shift/su_mean 0.000
_refine_ls_structure_factor_coef Fsqd
_refine_ls_weighting_details 'calc w=1/[\s^2^(Fo^2^)+(0.0919P)^2^+1.7425P] where P=(Fo^2^+2Fc^2^)/3'
_refine_ls_weighting_scheme calc
_refine_ls_wR_factor_gt 0.1954
_refine_ls_wR_factor_ref 0.2115
_reflns_number_gt 3834
_reflns_number_total 4950
_reflns_threshold_expression I>2\s(I)
_cod_data_source_file jo061288zsi20060622_090305.cif
_cod_depositor_comments
;
The following automatic conversions were performed:

'_exptl_crystal_density_meas' value 'none' was changed to '?' - the
value is perceived as not measured.

Automatic conversion script
Id: cif_fix_values 3008 2015-01-20 13:52:24Z robertas 
;
_cod_original_sg_symbol_H-M 'P 21/n'
_cod_database_code 4021991

loop_
_symmetry_equiv_pos_as_xyz
'x, y, z'
'-x+1/2, y+1/2, -z+1/2'
'-x, -y, -z'
'x-1/2, -y-1/2, z-1/2'

loop_
_atom_site_label
_atom_site_type_symbol
_atom_site_fract_x
_atom_site_fract_y
_atom_site_fract_z
_atom_site_U_iso_or_equiv
_atom_site_adp_type
_atom_site_occupancy
_atom_site_symmetry_multiplicity
_atom_site_calc_flag
_atom_site_refinement_flags
_atom_site_disorder_assembly
_atom_site_disorder_group
C1A C 0.3971(5) 0.20073(18) -0.06915(14) 0.0196(6) Uiso 0.606(3) 1 d P A 1
H1A H 0.3949 0.1986 -0.0216 0.024 Uiso 0.606(3) 1 calc PR A 1
C2A C 0.2522(5) 0.16151(18) -0.11518(15) 0.0176(6) Uiso 0.606(3) 1 d P A 1
C3A C 0.0570(6) 0.1139(2) -0.11170(15) 0.0191(6) Uiso 0.606(3) 1 d P A 1
C4A C -0.0468(6) 0.0899(2) -0.17191(18) 0.0231(7) Uiso 0.606(3) 1 d P A 1
H4A H -0.1735 0.0575 -0.1696 0.028 Uiso 0.606(3) 1 calc PR A 1
C5A C 0.0320(8) 0.1127(3) -0.2402(3) 0.0206(14) Uiso 0.606(3) 1 d P A 1
C6A C 0.2180(6) 0.1588(2) -0.2416(2) 0.0208(7) Uiso 0.606(3) 1 d P A 1
H6A H 0.2745 0.1739 -0.2835 0.025 Uiso 0.606(3) 1 calc PR A 1
C7A C 0.3275(5) 0.18419(19) -0.18042(16) 0.0187(6) Uiso 0.606(3) 1 d P A 1
C8A C 0.7228(7) 0.2928(3) -0.0870(2) 0.0175(11) Uiso 0.606(3) 1 d P A 1
C9A C 0.7359(10) 0.3297(4) -0.0185(3) 0.0308(17) Uiso 0.606(3) 1 d P A 1
H9A H 0.6268 0.3216 0.0126 0.037 Uiso 0.606(3) 1 calc PR A 1
C10A C 0.9222(8) 0.3783(3) -0.0020(3) 0.0298(12) Uiso 0.606(3) 1 d P A 1
H10A H 0.9423 0.4017 0.0416 0.036 Uiso 0.606(3) 1 calc PR A 1
C11A C 1.0770(6) 0.3912(2) -0.0511(2) 0.0256(9) Uiso 0.606(3) 1 d P A 1
H11A H 1.2014 0.4230 -0.0403 0.031 Uiso 0.606(3) 1 calc PR A 1
C12A C 1.0457(7) 0.3567(3) -0.1160(2) 0.0254(10) Uiso 0.606(3) 1 d P A 1
H12A H 1.1481 0.3672 -0.1488 0.031 Uiso 0.606(3) 1 calc PR A 1
C13A C 0.8792(8) 0.3106(3) -0.1319(3) 0.0199(12) Uiso 0.606(3) 1 d P A 1
H13A H 0.8651 0.2885 -0.1761 0.024 Uiso 0.606(3) 1 calc PR A 1
C14A C -0.0701(7) 0.0943(3) -0.3114(2) 0.0272(10) Uiso 0.606(3) 1 d P A 1
C15A C -0.2694(9) 0.0379(4) -0.3126(3) 0.0603(14) Uiso 0.606(3) 1 d P A 1
H15A H -0.2354 -0.0168 -0.2913 0.091 Uiso 0.606(3) 1 calc PR A 1
H15B H -0.3180 0.0283 -0.3592 0.091 Uiso 0.606(3) 1 calc PR A 1
H15C H -0.3817 0.0661 -0.2881 0.091 Uiso 0.606(3) 1 calc PR A 1
C16A C -0.1252(9) 0.1791(3) -0.3450(3) 0.0437(12) Uiso 0.606(3) 1 d P A 1
H16A H -0.2398 0.2066 -0.3211 0.066 Uiso 0.606(3) 1 calc PR A 1
H16B H -0.1713 0.1691 -0.3917 0.066 Uiso 0.606(3) 1 calc PR A 1
H16C H 0.0004 0.2159 -0.3437 0.066 Uiso 0.606(3) 1 calc PR A 1
C17A C 0.0967(10) 0.0507(4) -0.3528(3) 0.0571(14) Uiso 0.606(3) 1 d P A 1
H17A H 0.1325 -0.0046 -0.3328 0.086 Uiso 0.606(3) 1 calc PR A 1
H17B H 0.2245 0.0861 -0.3535 0.086 Uiso 0.606(3) 1 calc PR A 1
H17C H 0.0406 0.0424 -0.3987 0.086 Uiso 0.606(3) 1 calc PR A 1
C18A C -0.0994(10) 0.1107(4) 0.0568(3) 0.0198(17) Uiso 0.606(3) 1 d P A 1
C19A C -0.0118(8) 0.1418(3) 0.1236(3) 0.0249(13) Uiso 0.606(3) 1 d P A 1
H19A H 0.1237 0.1682 0.1259 0.030 Uiso 0.606(3) 1 calc PR A 1
C20A C -0.1247(8) 0.1329(3) 0.1825(2) 0.0286(12) Uiso 0.606(3) 1 d P A 1
H20A H -0.0655 0.1524 0.2241 0.034 Uiso 0.606(3) 1 calc PR A 1
C21A C -0.3262(8) 0.0949(3) 0.1794(2) 0.0290(11) Uiso 0.606(3) 1 d P A 1
H21A H -0.4043 0.0887 0.2190 0.035 Uiso 0.606(3) 1 calc PR A 1
C22A C -0.4140(7) 0.0655(3) 0.1167(2) 0.0276(10) Uiso 0.606(3) 1 d P A 1
H22A H -0.5502 0.0396 0.1151 0.033 Uiso 0.606(3) 1 calc PR A 1
C23A C -0.3020(7) 0.0741(3) 0.0574(2) 0.0213(11) Uiso 0.606(3) 1 d P A 1
H23A H -0.3655 0.0546 0.0164 0.026 Uiso 0.606(3) 1 calc PR A 1
N1A N 0.5057(4) 0.23458(17) -0.17638(15) 0.0214(6) Uiso 0.606(3) 1 d P A 1
N2A N 0.5432(5) 0.24291(17) -0.10779(16) 0.0186(6) Uiso 0.606(3) 1 d P A 1
N3A N -0.0568(5) 0.09540(17) -0.05276(13) 0.0216(6) Uiso 0.606(3) 1 d P A 1
N4A N 0.0295(5) 0.12544(19) 0.00194(15) 0.0224(6) Uiso 0.606(3) 1 d P A 1
C1B C 0.1480(8) 0.1487(3) -0.0295(2) 0.0249(10) Uiso 0.394(3) 1 d P A 2
H1B H 0.2543 0.1747 -0.0016 0.030 Uiso 0.394(3) 1 calc PR A 2
C2B C 0.1486(9) 0.1415(3) -0.1004(2) 0.0213(10) Uiso 0.394(3) 1 d P A 2
C3B C 0.2772(7) 0.1699(3) -0.1544(3) 0.0185(9) Uiso 0.394(3) 1 d P A 2
C4B C 0.2017(9) 0.1524(4) -0.2210(3) 0.0247(12) Uiso 0.394(3) 1 d P A 2
H4B H 0.2798 0.1720 -0.2578 0.030 Uiso 0.394(3) 1 calc PR A 2
C5B C 0.0096(12) 0.1056(5) -0.2332(4) 0.0162(19) Uiso 0.394(3) 1 d P A 2
C6B C -0.1126(11) 0.0798(4) -0.1846(3) 0.0283(12) Uiso 0.394(3) 1 d P A 2
H6B H -0.2411 0.0503 -0.1948 0.034 Uiso 0.394(3) 1 calc PR A 2
C7B C -0.0488(9) 0.0969(3) -0.1167(3) 0.0264(11) Uiso 0.394(3) 1 d P A 2
C8B C -0.1150(16) 0.1112(6) 0.0641(5) 0.022(3) Uiso 0.394(3) 1 d P A 2
C9B C 0.0079(11) 0.1406(4) 0.1120(4) 0.0196(17) Uiso 0.394(3) 1 d P A 2
H9B H 0.1469 0.1610 0.1046 0.024 Uiso 0.394(3) 1 calc PR A 2
C10B C -0.0807(12) 0.1400(4) 0.1768(3) 0.0238(17) Uiso 0.394(3) 1 d P A 2
H10B H 0.0003 0.1623 0.2137 0.029 Uiso 0.394(3) 1 calc PR A 2
C11B C -0.2843(12) 0.1073(4) 0.1878(3) 0.0266(16) Uiso 0.394(3) 1 d P A 2
H11B H -0.3383 0.1070 0.2317 0.032 Uiso 0.394(3) 1 calc PR A 2
C12B C -0.4070(10) 0.0754(4) 0.1338(4) 0.0248(14) Uiso 0.394(3) 1 d P A 2
H12B H -0.5445 0.0530 0.1406 0.030 Uiso 0.394(3) 1 calc PR A 2
C13B C -0.3245(12) 0.0770(4) 0.0696(4) 0.0249(18) Uiso 0.394(3) 1 d P A 2
H13B H -0.4033 0.0565 0.0316 0.030 Uiso 0.394(3) 1 calc PR A 2
C14B C -0.1038(9) 0.0836(3) -0.3004(3) 0.0133(11) Uiso 0.394(3) 1 d P A 2
C15B C -0.3005(7) 0.0303(3) -0.2866(2) 0.0137(8) Uiso 0.394(3) 1 d P A 2
H15D H -0.3741 0.0160 -0.3291 0.021 Uiso 0.394(3) 1 calc PR A 2
H15E H -0.3960 0.0628 -0.2585 0.021 Uiso 0.394(3) 1 calc PR A 2
H15F H -0.2573 -0.0220 -0.2633 0.021 Uiso 0.394(3) 1 calc PR A 2
C16B C 0.0441(8) 0.0297(3) -0.3480(2) 0.0182(10) Uiso 0.394(3) 1 d P A 2
H16D H -0.0341 0.0166 -0.3900 0.027 Uiso 0.394(3) 1 calc PR A 2
H16E H 0.0857 -0.0233 -0.3255 0.027 Uiso 0.394(3) 1 calc PR A 2
H16F H 0.1713 0.0626 -0.3578 0.027 Uiso 0.394(3) 1 calc PR A 2
C17B C -0.1834(9) 0.1694(3) -0.3357(3) 0.0194(10) Uiso 0.394(3) 1 d P A 2
H17D H -0.2569 0.1559 -0.3784 0.029 Uiso 0.394(3) 1 calc PR A 2
H17E H -0.0612 0.2059 -0.3439 0.029 Uiso 0.394(3) 1 calc PR A 2
H17F H -0.2811 0.1989 -0.3064 0.029 Uiso 0.394(3) 1 calc PR A 2
C18B C 0.7014(10) 0.2931(4) -0.0749(3) 0.0181(17) Uiso 0.394(3) 1 d P A 2
C19B C 0.7356(14) 0.3168(6) -0.0132(4) 0.024(2) Uiso 0.394(3) 1 d P A 2
H19B H 0.6365 0.2990 0.0188 0.029 Uiso 0.394(3) 1 calc PR A 2
C20B C 0.9041(12) 0.3657(5) 0.0096(4) 0.0311(18) Uiso 0.394(3) 1 d P A 2
H20B H 0.9100 0.3835 0.0551 0.037 Uiso 0.394(3) 1 calc PR A 2
C21B C 1.0643(9) 0.3896(4) -0.0317(3) 0.0223(13) Uiso 0.394(3) 1 d P A 2
H21B H 1.1787 0.4236 -0.0149 0.027 Uiso 0.394(3) 1 calc PR A 2
C22B C 1.0566(10) 0.3632(4) -0.0986(4) 0.0234(14) Uiso 0.394(3) 1 d P A 2
H22B H 1.1678 0.3761 -0.1280 0.028 Uiso 0.394(3) 1 calc PR A 2
C23B C 0.8532(16) 0.3106(6) -0.1235(5) 0.036(3) Uiso 0.394(3) 1 d P A 2
H23B H 0.8349 0.2921 -0.1685 0.043 Uiso 0.394(3) 1 calc PR A 2
N1B N -0.1607(8) 0.0781(3) -0.0604(2) 0.0251(9) Uiso 0.394(3) 1 d P A 2
N2B N -0.0337(9) 0.1114(3) -0.0090(2) 0.0257(11) Uiso 0.394(3) 1 d P A 2
N3B N 0.4666(7) 0.2199(3) -0.1492(2) 0.0254(9) Uiso 0.394(3) 1 d P A 2
N4B N 0.5117(7) 0.2396(3) -0.0871(3) 0.0216(10) Uiso 0.394(3) 1 d P A 2

loop_
_atom_type_symbol
_atom_type_description
_atom_type_scat_dispersion_real
_atom_type_scat_dispersion_imag
_atom_type_scat_source
C C 0.0033 0.0016 'International Tables Vol C Tables 4.2.6.8 and 6.1.1.4'
H H 0.0000 0.0000 'International Tables Vol C Tables 4.2.6.8 and 6.1.1.4'
N N 0.0061 0.0033 'International Tables Vol C Tables 4.2.6.8 and 6.1.1.4'

loop_
_geom_angle_atom_site_label_1
_geom_angle_atom_site_label_2
_geom_angle_atom_site_label_3
_geom_angle
_geom_angle_publ_flag
N2A C1A C2A 105.9(3) y
C1A C2A C3A 136.7(3) y
C1A C2A C7A 104.7(3) y
C3A C2A C7A 118.5(3) y
C4A C3A N3A 114.8(3) y
C4A C3A C2A 118.2(3) y
N3A C3A C2A 126.7(3) y
C3A C4A C5A 123.5(4) y
C6A C5A C4A 116.7(4) y
C6A C5A C14A 113.7(4) y
C4A C5A C14A 129.6(4) y
C5A C6A C7A 120.8(4) y
N1A C7A C6A 125.3(3) y
N1A C7A C2A 112.4(3) y
C6A C7A C2A 122.2(3) y
C13A C8A N2A 119.9(4) y
C13A C8A C9A 119.9(4) y
N2A C8A C9A 120.2(4) y
C10A C9A C8A 116.2(5) y
C11A C10A C9A 119.7(4) y
C12A C11A C10A 120.0(4) y
C13A C12A C11A 121.6(4) y
C12A C13A C8A 122.6(5) y
C17A C14A C16A 107.8(4) y
C17A C14A C15A 108.0(4) y
C16A C14A C15A 108.9(4) y
C17A C14A C5A 107.8(4) y
C16A C14A C5A 108.4(4) y
C15A C14A C5A 115.6(4) y
C23A C18A N4A 128.6(5) y
C23A C18A C19A 115.7(5) y
N4A C18A C19A 115.6(5) y
C20A C19A C18A 121.9(5) y
C19A C20A C21A 119.3(4) y
C20A C21A C22A 120.0(4) y
C23A C22A C21A 121.1(4) y
C18A C23A C22A 122.0(4) y
C7A N1A N2A 103.0(3) y
N1A N2A C1A 114.1(3) y
N1A N2A C8A 116.5(3) y
C1A N2A C8A 129.4(3) y
N4A N3A C3A 114.3(3) y
N3A N4A C18A 111.1(4) y
N2B C1B C2B 107.1(5) y
C1B C2B C3B 137.7(5) y
C1B C2B C7B 103.3(4) y
C3B C2B C7B 118.8(4) y
C4B C3B N3B 115.3(5) y
C4B C3B C2B 117.3(5) y
N3B C3B C2B 127.3(5) y
C3B C4B C5B 120.9(6) y
C6B C5B C4B 123.0(7) y
C6B C5B C14B 107.8(6) y
C4B C5B C14B 129.0(6) y
C5B C6B C7B 119.0(7) y
N1B C7B C6B 126.7(5) y
N1B C7B C2B 112.2(4) y
C6B C7B C2B 121.0(5) y
C9B C8B C13B 127.3(9) y
C9B C8B N2B 118.9(8) y
C13B C8B N2B 113.8(7) y
C8B C9B C10B 115.2(8) y
C11B C10B C9B 122.1(6) y
C12B C11B C10B 119.6(6) y
C13B C12B C11B 119.1(6) y
C12B C13B C8B 116.6(7) y
C15B C14B C5B 108.7(5) y
C15B C14B C17B 107.4(4) y
C5B C14B C17B 109.0(4) y
C15B C14B C16B 107.9(4) y
C5B C14B C16B 112.0(4) y
C17B C14B C16B 111.7(4) y
C19B C18B C23B 120.0(7) y
C19B C18B N4B 115.4(7) y
C23B C18B N4B 124.2(7) y
C18B C19B C20B 125.2(8) y
C21B C20B C19B 121.9(7) y
C20B C21B C22B 119.2(6) y
C21B C22B C23B 117.0(6) y
C18B C23B C22B 116.5(7) y
C7B N1B N2B 102.9(4) y
C1B N2B N1B 114.4(4) y
C1B N2B C8B 125.8(6) y
N1B N2B C8B 119.5(5) y
N4B N3B C3B 110.9(5) y
N3B N4B C18B 116.4(5) y

loop_
_geom_bond_atom_site_label_1
_geom_bond_atom_site_label_2
_geom_bond_distance
_geom_bond_publ_flag
C1A N2A 1.361(4) y
C1A C2A 1.386(4) y
C2A C3A 1.415(4) y
C2A C7A 1.415(4) y
C3A C4A 1.372(5) y
C3A N3A 1.398(4) y
C4A C5A 1.478(6) y
C5A C6A 1.351(6) y
C5A C14A 1.535(6) y
C6A C7A 1.410(5) y
C7A N1A 1.347(4) y
C8A C13A 1.354(6) y
C8A N2A 1.399(5) y
C8A C9A 1.454(7) y
C9A C10A 1.401(8) y
C10A C11A 1.391(6) y
C11A C12A 1.383(6) y
C12A C13A 1.279(7) y
C14A C17A 1.491(7) y
C14A C16A 1.498(6) y
C14A C15A 1.506(7) y
C18A C23A 1.373(7) y
C18A N4A 1.375(7) y
C18A C19A 1.477(8) y
C19A C20A 1.372(7) y
C20A C21A 1.375(7) y
C21A C22A 1.399(6) y
C22A C23A 1.377(6) y
N1A N2A 1.359(4) y
N3A N4A 1.266(4) y
C1B N2B 1.334(7) y
C1B C2B 1.391(6) y
C2B C3B 1.411(7) y
C2B C7B 1.426(7) y
C3B C4B 1.395(8) y
C3B N3B 1.401(6) y
C4B C5B 1.402(9) y
C5B C6B 1.294(9) y
C5B C14B 1.507(8) y
C6B C7B 1.398(8) y
C7B N1B 1.350(6) y
C8B C9B 1.270(12) y
C8B C13B 1.405(12) y
C8B N2B 1.530(11) y
C9B C10B 1.395(9) y
C10B C11B 1.378(9) y
C11B C12B 1.371(9) y
C12B C13B 1.370(9) y
C14B C15B 1.499(7) y
C14B C17B 1.563(7) y
C14B C16B 1.564(7) y
C18B C19B 1.271(11) y
C18B C23B 1.382(11) y
C18B N4B 1.446(8) y
C19B C20B 1.349(11) y
C20B C21B 1.348(9) y
C21B C22B 1.370(8) y
C22B C23B 1.559(12) y
N1B N2B 1.354(7) y
N3B N4B 1.272(6) y
